data_4131593
loop_
_publ_author_name
'Tan, Guangying'
'Zhu, Lei'
'Liao, Xingrong'
'Lan, Yu'
'You, Jingsong'

_publ_section_title
;
 Rhodium/Copper Cocatalyzed Highly trans-Selective 1,2-Diheteroarylation
 of Alkynes with Azoles via C-H Addition/Oxidative Cross-Coupling: A
 Combined Experimental and Theoretical Study.
;
_journal_issue 44
_journal_name_full 'Journal of the American Chemical Society'
_journal_page_first 15724
_journal_page_last 15737
_journal_paper_doi 10.1021/jacs.7b07242
_journal_volume 139
_journal_year 2017
_chemical_formula_moiety 'C21 H15 N O'
_chemical_formula_sum 'C21 H15 N O'
_chemical_formula_weight 297.34
_space_group_crystal_system monoclinic
_space_group_IT_number 14
_space_group_name_Hall '-P 2ybc'
_space_group_name_H-M_alt 'P 1 21/c 1'
_atom_sites_solution_hydrogens geom
_atom_sites_solution_primary direct
_audit_creation_date 2017-01-03
_audit_creation_method
;
Olex2 1.2
(compiled 2016.02.19 svn.r3266 for OlexSys, GUI svn.r5155)
;
_cell_angle_alpha 90
_cell_angle_beta 103.540(3)
_cell_angle_gamma 90
_cell_formula_units_Z 4
_cell_length_a 11.4352(3)
_cell_length_b 5.89377(16)
_cell_length_c 23.7233(8)
_cell_measurement_reflns_used 3939
_cell_measurement_temperature 293.52(10)
_cell_measurement_theta_max 72.5670
_cell_measurement_theta_min 4.7330
_cell_volume 1554.43(8)
_computing_cell_refinement
;
CrysAlisPro, Agilent Technologies,
Version 1.171.37.35 (release 13-08-2014 CrysAlis171 .NET)
(compiled Aug 13 2014,18:06:01)
;
_computing_data_collection
;
CrysAlisPro, Agilent Technologies,
Version 1.171.37.35 (release 13-08-2014 CrysAlis171 .NET)
(compiled Aug 13 2014,18:06:01)
;
_computing_data_reduction
;
CrysAlisPro, Agilent Technologies,
Version 1.171.37.35 (release 13-08-2014 CrysAlis171 .NET)
(compiled Aug 13 2014,18:06:01)
;
_computing_molecular_graphics 'Olex2 (Dolomanov et al., 2009)'
_computing_publication_material 'Olex2 (Dolomanov et al., 2009)'
_computing_structure_refinement 'ShelXL (Sheldrick, 2015)'
_computing_structure_solution 'ShelXT (Sheldrick, 2015)'
_diffrn_ambient_environment air
_diffrn_ambient_temperature 293.52(10)
_diffrn_detector 'CCD plate'
_diffrn_detector_area_resol_mean 15.9595
_diffrn_detector_type EosS2
_diffrn_measured_fraction_theta_full 0.986
_diffrn_measured_fraction_theta_max 0.966
_diffrn_measurement_details
;
#__ type_ start__ end____ width___ exp.time_
  1 omega   23.00   90.00   1.0000    1.6000
omega____ theta____ kappa____ phi______ frames
    -       36.2921 -125.0000 -180.0000 67

#__ type_ start__ end____ width___ exp.time_
  2 omega   10.00  104.00   1.0000    1.6000
omega____ theta____ kappa____ phi______ frames
    -       36.2921   77.0000   60.0000 94

#__ type_ start__ end____ width___ exp.time_
  3 omega  -33.00   55.00   1.0000    1.6000
omega____ theta____ kappa____ phi______ frames
    -       36.2921  -38.0000  -90.0000 88

#__ type_ start__ end____ width___ exp.time_
  4 omega  -31.00   53.00   1.0000    1.6000
omega____ theta____ kappa____ phi______ frames
    -       36.2921  -57.0000 -150.0000 84

#__ type_ start__ end____ width___ exp.time_
  5 omega  -31.00   63.00   1.0000    1.6000
omega____ theta____ kappa____ phi______ frames
    -       36.2921  -77.0000  -60.0000 94

#__ type_ start__ end____ width___ exp.time_
  6 omega    7.00  108.00   1.0000    1.6000
omega____ theta____ kappa____ phi______ frames
    -       36.2921   19.0000 -150.0000 101

#__ type_ start__ end____ width___ exp.time_
  7 omega  -31.00   63.00   1.0000    1.6000
omega____ theta____ kappa____ phi______ frames
    -       36.2921  -77.0000 -180.0000 94

#__ type_ start__ end____ width___ exp.time_
  8 omega    1.00   75.00   1.0000    1.6000
omega____ theta____ kappa____ phi______ frames
    -       36.2921  -99.0000   30.0000 74

#__ type_ start__ end____ width___ exp.time_
  9 omega   23.00   90.00   1.0000    1.6000
omega____ theta____ kappa____ phi______ frames
    -       36.2921 -125.0000  -60.0000 67

#__ type_ start__ end____ width___ exp.time_
 10 omega   39.00  109.00   1.0000    6.3900
omega____ theta____ kappa____ phi______ frames
    -      108.0000  -94.0000   60.0000 70

#__ type_ start__ end____ width___ exp.time_
 11 omega   38.00   91.00   1.0000    6.3900
omega____ theta____ kappa____ phi______ frames
    -      108.0000  -30.0000  150.0000 53

#__ type_ start__ end____ width___ exp.time_
 12 omega   39.00  109.00   1.0000    6.3900
omega____ theta____ kappa____ phi______ frames
    -      108.0000  -94.0000  -30.0000 70

#__ type_ start__ end____ width___ exp.time_
 13 omega   40.00   98.00   1.0000    6.3900
omega____ theta____ kappa____ phi______ frames
    -      108.0000  -45.0000   60.0000 58

#__ type_ start__ end____ width___ exp.time_
 14 omega   82.00  178.00   1.0000    6.3900
omega____ theta____ kappa____ phi______ frames
    -      108.0000   24.0000  114.1466 96

#__ type_ start__ end____ width___ exp.time_
 15 omega   38.00   91.00   1.0000    6.3900
omega____ theta____ kappa____ phi______ frames
    -      108.0000  -30.0000 -150.0000 53

#__ type_ start__ end____ width___ exp.time_
 16 omega   38.00   91.00   1.0000    6.3900
omega____ theta____ kappa____ phi______ frames
    -      108.0000  -30.0000  -90.0000 53

#__ type_ start__ end____ width___ exp.time_
 17 omega   91.00  176.00   1.0000    6.3900
omega____ theta____ kappa____ phi______ frames
    -      108.0000   45.0000   60.0000 85

#__ type_ start__ end____ width___ exp.time_
 18 omega   39.00  109.00   1.0000    6.3900
omega____ theta____ kappa____ phi______ frames
    -      108.0000  -94.0000   90.0000 70

#__ type_ start__ end____ width___ exp.time_
 19 omega   38.00   91.00   1.0000    6.3900
omega____ theta____ kappa____ phi______ frames
    -      108.0000  -30.0000  120.0000 53
;
_diffrn_measurement_device 'four-circle diffractometer'
_diffrn_measurement_device_type 'New Gemini, Dual, Cu at zero, EosS2'
_diffrn_measurement_method '\w scans'
_diffrn_orient_matrix_UB_11 0.0379335000
_diffrn_orient_matrix_UB_12 -0.0274083000
_diffrn_orient_matrix_UB_13 -0.0578212000
_diffrn_orient_matrix_UB_21 0.1325147000
_diffrn_orient_matrix_UB_22 0.0359265000
_diffrn_orient_matrix_UB_23 0.0318038000
_diffrn_orient_matrix_UB_31 0.0143327000
_diffrn_orient_matrix_UB_32 -0.2575145000
_diffrn_orient_matrix_UB_33 0.0104492000
_diffrn_radiation_monochromator graphite
_diffrn_radiation_probe x-ray
_diffrn_radiation_type CuK\a
_diffrn_radiation_wavelength 1.54184
_diffrn_reflns_av_R_equivalents 0.0337
_diffrn_reflns_av_unetI/netI 0.0241
_diffrn_reflns_Laue_measured_fraction_full 0.986
_diffrn_reflns_Laue_measured_fraction_max 0.966
_diffrn_reflns_limit_h_max 13
_diffrn_reflns_limit_h_min -14
_diffrn_reflns_limit_k_max 5
_diffrn_reflns_limit_k_min -7
_diffrn_reflns_limit_l_max 29
_diffrn_reflns_limit_l_min -27
_diffrn_reflns_number 11168
_diffrn_reflns_point_group_measured_fraction_full 0.986
_diffrn_reflns_point_group_measured_fraction_max 0.966
_diffrn_reflns_theta_full 67.684
_diffrn_reflns_theta_max 72.745
_diffrn_reflns_theta_min 6.142
_diffrn_source 'Enhance (Cu) X-ray Source'
_exptl_absorpt_coefficient_mu 0.611
_exptl_absorpt_correction_T_max 1.00000
_exptl_absorpt_correction_T_min 0.73686
_exptl_absorpt_correction_type multi-scan
_exptl_absorpt_process_details
;
CrysAlisPro, Agilent Technologies,
Version 1.171.37.35 (release 13-08-2014 CrysAlis171 .NET)
(compiled Aug 13 2014,18:06:01)
Empirical absorption correction using spherical harmonics,
 implemented in SCALE3 ABSPACK scaling algorithm.
;
_exptl_crystal_colour 'clear light colourless'
_exptl_crystal_colour_lustre clear
_exptl_crystal_colour_modifier light
_exptl_crystal_colour_primary colourless
_exptl_crystal_density_diffrn 1.271
_exptl_crystal_description plate
_exptl_crystal_F_000 624
_exptl_crystal_size_max 0.75
_exptl_crystal_size_mid 0.45
_exptl_crystal_size_min 0.25
_refine_diff_density_max 0.186
_refine_diff_density_min -0.367
_refine_diff_density_rms 0.068
_refine_ls_extinction_method none
_refine_ls_goodness_of_fit_ref 1.039
_refine_ls_hydrogen_treatment constr
_refine_ls_matrix_type full
_refine_ls_number_parameters 208
_refine_ls_number_reflns 2987
_refine_ls_number_restraints 0
_refine_ls_restrained_S_all 1.039
_refine_ls_R_factor_all 0.0579
_refine_ls_R_factor_gt 0.0532
_refine_ls_shift/su_max 0.000
_refine_ls_shift/su_mean 0.000
_refine_ls_structure_factor_coef Fsqd
_refine_ls_weighting_details 'w=1/[\s^2^(Fo^2^)+(0.0960P)^2^+0.1330P] where P=(Fo^2^+2Fc^2^)/3'
_refine_ls_weighting_scheme calc
_refine_ls_wR_factor_gt 0.1396
_refine_ls_wR_factor_ref 0.1476
_reflns_Friedel_coverage 0.000
_reflns_number_gt 2616
_reflns_number_total 2987
_reflns_threshold_expression 'I > 2\s(I)'
_cod_data_source_file ja7b07242_si_003.cif
_cod_data_source_block tgy-3aa
_cod_database_code 4131593
_shelx_space_group_comment
;
The symmetry employed for this shelxl refinement is uniquely defined
by the following loop, which should always be used as a source of
symmetry information in preference to the above space-group names.
They are only intended as comments.
;
_reflns_odcompleteness_completeness 98.01
_reflns_odcompleteness_iscentric 1
_reflns_odcompleteness_theta 66.97
_olex2_refinement_description
;
1. Fixed Uiso
 At 1.2 times of:
  All C(H) groups
2.a Aromatic/amide H refined with riding coordinates:
 C007(H007), C00A(H00A), C00B(H00B), C00C(H00C), C00D(H00D), C00E(H00E),
 C00F(H00F), C00G(H00G), C00H(H00H), C00I(H00I), C00J(H00J), C00K(H00K),
 C00L(H00L), C00M(H00M), C00N(H00N)
;
_shelx_shelxl_version_number 2014/7
_olex2_date_sample_data_collection 2017-01-03
_olex2_submission_special_instructions 'No special instructions were received'

loop_
_space_group_symop_operation_xyz
'x, y, z'
'-x, y+1/2, -z+1/2'
'-x, -y, -z'
'x, -y-1/2, z-1/2'

loop_
_atom_site_label
_atom_site_type_symbol
_atom_site_fract_x
_atom_site_fract_y
_atom_site_fract_z
_atom_site_U_iso_or_equiv
_atom_site_adp_type
_atom_site_occupancy
_atom_site_site_symmetry_order
_atom_site_calc_flag
_atom_site_refinement_flags_posn
O001 O 0.41720(8) 0.39172(17) 0.63457(5) 0.0502(3) Uani 1 1 d .
N002 N 0.51827(11) 0.2152(2) 0.57660(5) 0.0504(3) Uani 1 1 d .
C003 C 0.72340(11) 0.5235(2) 0.61117(6) 0.0434(3) Uani 1 1 d .
C004 C 0.51795(12) 0.3790(2) 0.61241(6) 0.0448(3) Uani 1 1 d .
C005 C 0.34802(12) 0.2124(2) 0.60918(6) 0.0460(3) Uani 1 1 d .
C006 C 0.61333(11) 0.5432(2) 0.63450(6) 0.0444(3) Uani 1 1 d .
C007 C 0.59781(12) 0.6967(2) 0.67387(7) 0.0476(3) Uani 1 1 d .
H007 H 0.5206 0.7034 0.6801 0.057 Uiso 1 1 calc R
C008 C 0.68446(13) 0.8555(2) 0.70851(6) 0.0458(3) Uani 1 1 d .
C009 C 0.40965(12) 0.1017(2) 0.57359(6) 0.0465(3) Uani 1 1 d .
C00A C 0.79631(13) 0.3325(2) 0.62199(7) 0.0495(3) Uani 1 1 d .
H00A H 0.7743 0.2107 0.6422 0.059 Uiso 1 1 calc R
C00B C 0.75483(14) 0.6999(3) 0.57888(7) 0.0537(4) Uani 1 1 d .
H00B H 0.7058 0.8273 0.5706 0.064 Uiso 1 1 calc R
C00C C 0.80882(14) 0.8190(3) 0.72251(7) 0.0532(4) Uani 1 1 d .
H00C H 0.8404 0.6930 0.7077 0.064 Uiso 1 1 calc R
C00D C 0.90156(14) 0.3227(3) 0.60292(7) 0.0565(4) Uani 1 1 d .
H00D H 0.9512 0.1961 0.6113 0.068 Uiso 1 1 calc R
C00E C 0.64089(15) 1.0451(3) 0.73173(7) 0.0555(4) Uani 1 1 d .
H00E H 0.5584 1.0712 0.7236 0.067 Uiso 1 1 calc R
C00F C 0.36104(15) -0.0911(3) 0.54348(7) 0.0575(4) Uani 1 1 d .
H00F H 0.4009 -0.1688 0.5194 0.069 Uiso 1 1 calc R
C00G C 0.93325(14) 0.4998(3) 0.57155(7) 0.0608(4) Uani 1 1 d .
H00G H 1.0043 0.4932 0.5589 0.073 Uiso 1 1 calc R
C00H C 0.25059(15) -0.1619(3) 0.55099(7) 0.0621(4) Uani 1 1 d .
H00H H 0.2157 -0.2913 0.5317 0.075 Uiso 1 1 calc R
C00I C 0.23744(14) 0.1457(3) 0.61675(7) 0.0587(4) Uani 1 1 d .
H00I H 0.1975 0.2244 0.6406 0.070 Uiso 1 1 calc R
C00J C 0.88510(15) 0.9686(3) 0.75815(7) 0.0614(4) Uani 1 1 d .
H00J H 0.9675 0.9412 0.7675 0.074 Uiso 1 1 calc R
C00K C 0.85943(16) 0.6860(3) 0.55903(8) 0.0620(4) Uani 1 1 d .
H00K H 0.8798 0.8038 0.5371 0.074 Uiso 1 1 calc R
C00L C 0.18989(14) -0.0460(3) 0.58654(8) 0.0630(4) Uani 1 1 d .
H00L H 0.1153 -0.0991 0.5900 0.076 Uiso 1 1 calc R
C00M C 0.84085(18) 1.1570(3) 0.77993(8) 0.0667(5) Uani 1 1 d .
H00M H 0.8929 1.2581 0.8034 0.080 Uiso 1 1 calc R
C00N C 0.71786(18) 1.1957(3) 0.76668(8) 0.0654(5) Uani 1 1 d .
H00N H 0.6872 1.3231 0.7813 0.078 Uiso 1 1 calc R

loop_
_atom_site_aniso_label
_atom_site_aniso_U_11
_atom_site_aniso_U_22
_atom_site_aniso_U_33
_atom_site_aniso_U_23
_atom_site_aniso_U_13
_atom_site_aniso_U_12
O001 0.0405(5) 0.0541(6) 0.0589(6) -0.0107(4) 0.0177(4) -0.0056(4)
N002 0.0446(6) 0.0582(7) 0.0515(7) -0.0089(5) 0.0172(5) -0.0076(5)
C003 0.0397(6) 0.0473(7) 0.0433(7) -0.0029(5) 0.0102(5) -0.0067(5)
C004 0.0380(6) 0.0500(7) 0.0479(7) -0.0008(5) 0.0129(5) -0.0031(5)
C005 0.0406(7) 0.0514(7) 0.0458(7) -0.0003(5) 0.0096(5) -0.0049(5)
C006 0.0395(6) 0.0459(7) 0.0478(7) 0.0016(5) 0.0102(5) -0.0023(5)
C007 0.0408(6) 0.0487(7) 0.0554(8) -0.0007(6) 0.0154(6) -0.0019(5)
C008 0.0493(7) 0.0458(7) 0.0439(7) 0.0023(5) 0.0137(6) -0.0044(5)
C009 0.0439(7) 0.0539(8) 0.0416(7) -0.0009(5) 0.0098(5) -0.0050(6)
C00A 0.0465(7) 0.0487(7) 0.0550(8) 0.0021(6) 0.0152(6) -0.0032(6)
C00B 0.0544(8) 0.0533(8) 0.0538(8) 0.0050(6) 0.0133(6) -0.0050(6)
C00C 0.0510(8) 0.0547(8) 0.0524(8) -0.0028(6) 0.0091(6) 0.0010(6)
C00D 0.0442(7) 0.0639(9) 0.0623(9) -0.0090(7) 0.0139(6) -0.0005(6)
C00E 0.0569(8) 0.0574(9) 0.0561(9) -0.0060(6) 0.0212(7) -0.0040(7)
C00F 0.0600(9) 0.0608(9) 0.0512(8) -0.0093(7) 0.0117(7) -0.0093(7)
C00G 0.0447(7) 0.0822(11) 0.0595(10) -0.0144(8) 0.0205(7) -0.0162(7)
C00H 0.0615(9) 0.0634(9) 0.0557(9) -0.0030(7) 0.0021(7) -0.0210(7)
C00I 0.0450(7) 0.0724(10) 0.0610(10) -0.0030(7) 0.0171(7) -0.0080(7)
C00J 0.0511(8) 0.0737(10) 0.0561(9) -0.0024(7) 0.0059(7) -0.0089(7)
C00K 0.0624(9) 0.0705(10) 0.0570(9) 0.0041(7) 0.0220(7) -0.0207(8)
C00L 0.0477(8) 0.0781(11) 0.0617(10) 0.0036(8) 0.0097(7) -0.0195(7)
C00M 0.0753(11) 0.0711(10) 0.0538(9) -0.0150(7) 0.0154(8) -0.0227(9)
C00N 0.0784(11) 0.0595(9) 0.0636(10) -0.0169(7) 0.0274(9) -0.0071(8)

loop_
_atom_type_symbol
_atom_type_description
_atom_type_scat_dispersion_real
_atom_type_scat_dispersion_imag
_atom_type_scat_source
C C 0.0181 0.0091 'International Tables Vol C Tables 4.2.6.8 and 6.1.1.4'
H H 0.0000 0.0000 'International Tables Vol C Tables 4.2.6.8 and 6.1.1.4'
N N 0.0311 0.0180 'International Tables Vol C Tables 4.2.6.8 and 6.1.1.4'
O O 0.0492 0.0322 'International Tables Vol C Tables 4.2.6.8 and 6.1.1.4'

loop_
_geom_angle_atom_site_label_1
_geom_angle_atom_site_label_2
_geom_angle_atom_site_label_3
_geom_angle
C005 O001 C004 103.81(10)
C004 N002 C009 104.64(12)
C00A C003 C006 121.08(12)
C00B C003 C006 119.73(13)
C00B C003 C00A 119.18(13)
O001 C004 C006 116.66(12)
N002 C004 O001 115.17(12)
N002 C004 C006 128.08(13)
O001 C005 C009 107.90(12)
O001 C005 C00I 128.04(14)
C00I C005 C009 124.05(14)
C004 C006 C003 116.04(12)
C007 C006 C003 124.80(12)
C007 C006 C004 119.15(12)
C006 C007 H007 115.2
C006 C007 C008 129.66(13)
C008 C007 H007 115.2
C00C C008 C007 123.40(13)
C00E C008 C007 118.53(13)
C00E C008 C00C 117.95(14)
C005 C009 N002 108.48(12)
C005 C009 C00F 120.05(14)
C00F C009 N002 131.47(14)
C003 C00A H00A 119.8
C00D C00A C003 120.30(14)
C00D C00A H00A 119.8
C003 C00B H00B 120.0
C00K C00B C003 119.91(15)
C00K C00B H00B 120.0
C008 C00C H00C 119.7
C00J C00C C008 120.55(15)
C00J C00C H00C 119.7
C00A C00D H00D 119.9
C00G C00D C00A 120.26(15)
C00G C00D H00D 119.9
C008 C00E H00E 119.4
C00N C00E C008 121.18(16)
C00N C00E H00E 119.4
C009 C00F H00F 121.6
C00H C00F C009 116.71(16)
C00H C00F H00F 121.6
C00D C00G H00G 120.1
C00K C00G C00D 119.71(14)
C00K C00G H00G 120.1
C00F C00H H00H 119.0
C00F C00H C00L 122.09(15)
C00L C00H H00H 119.0
C005 C00I H00I 122.3
C005 C00I C00L 115.40(16)
C00L C00I H00I 122.3
C00C C00J H00J 119.6
C00M C00J C00C 120.80(16)
C00M C00J H00J 119.6
C00B C00K H00K 119.7
C00G C00K C00B 120.59(15)
C00G C00K H00K 119.7
C00H C00L H00L 119.2
C00I C00L C00H 121.69(15)
C00I C00L H00L 119.2
C00J C00M H00M 120.3
C00J C00M C00N 119.49(15)
C00N C00M H00M 120.3
C00E C00N C00M 120.03(16)
C00E C00N H00N 120.0
C00M C00N H00N 120.0

loop_
_geom_bond_atom_site_label_1
_geom_bond_atom_site_label_2
_geom_bond_distance
O001 C004 1.3757(16)
O001 C005 1.3719(16)
N002 C004 1.2868(19)
N002 C009 1.3977(18)
C003 C006 1.4933(18)
C003 C00A 1.388(2)
C003 C00B 1.388(2)
C004 C006 1.4604(18)
C005 C009 1.383(2)
C005 C00I 1.375(2)
C006 C007 1.342(2)
C007 H007 0.9300
C007 C008 1.4670(19)
C008 C00C 1.399(2)
C008 C00E 1.389(2)
C009 C00F 1.387(2)
C00A H00A 0.9300
C00A C00D 1.383(2)
C00B H00B 0.9300
C00B C00K 1.387(2)
C00C H00C 0.9300
C00C C00J 1.381(2)
C00D H00D 0.9300
C00D C00G 1.379(2)
C00E H00E 0.9300
C00E C00N 1.381(2)
C00F H00F 0.9300
C00F C00H 1.381(2)
C00G H00G 0.9300
C00G C00K 1.374(3)
C00H H00H 0.9300
C00H C00L 1.390(3)
C00I H00I 0.9300
C00I C00L 1.380(2)
C00J H00J 0.9300
C00J C00M 1.371(3)
C00K H00K 0.9300
C00L H00L 0.9300
C00M H00M 0.9300
C00M C00N 1.386(3)
C00N H00N 0.9300

loop_
_geom_torsion_atom_site_label_1
_geom_torsion_atom_site_label_2
_geom_torsion_atom_site_label_3
_geom_torsion_atom_site_label_4
_geom_torsion
O001 C004 C006 C003 178.50(11)
O001 C004 C006 C007 -0.8(2)
O001 C005 C009 N002 -0.48(16)
O001 C005 C009 C00F 178.37(14)
O001 C005 C00I C00L -178.36(14)
N002 C004 C006 C003 2.2(2)
N002 C004 C006 C007 -177.10(15)
N002 C009 C00F C00H 178.81(15)
C003 C006 C007 C008 -9.0(2)
C003 C00A C00D C00G -1.9(2)
C003 C00B C00K C00G -0.7(2)
C004 O001 C005 C009 0.13(15)
C004 O001 C005 C00I 179.42(16)
C004 N002 C009 C005 0.64(16)
C004 N002 C009 C00F -178.03(16)
C004 C006 C007 C008 170.23(14)
C005 O001 C004 N002 0.31(16)
C005 O001 C004 C006 -176.47(12)
C005 C009 C00F C00H 0.3(2)
C005 C00I C00L C00H -0.1(3)
C006 C003 C00A C00D -176.24(13)
C006 C003 C00B C00K 177.53(14)
C006 C007 C008 C00C -25.0(2)
C006 C007 C008 C00E 159.16(16)
C007 C008 C00C C00J -176.16(15)
C007 C008 C00E C00N 177.29(15)
C008 C00C C00J C00M -0.8(3)
C008 C00E C00N C00M -1.1(3)
C009 N002 C004 O001 -0.59(17)
C009 N002 C004 C006 175.75(14)
C009 C005 C00I C00L 0.8(2)
C009 C00F C00H C00L 0.5(3)
C00A C003 C006 C004 -64.47(18)
C00A C003 C006 C007 114.79(16)
C00A C003 C00B C00K -1.5(2)
C00A C00D C00G C00K -0.3(2)
C00B C003 C006 C004 116.57(15)
C00B C003 C006 C007 -64.2(2)
C00B C003 C00A C00D 2.7(2)
C00C C008 C00E C00N 1.2(2)
C00C C00J C00M C00N 1.0(3)
C00D C00G C00K C00B 1.6(3)
C00E C008 C00C C00J -0.3(2)
C00F C00H C00L C00I -0.6(3)
C00I C005 C009 N002 -179.80(15)
C00I C005 C009 C00F -1.0(2)
C00J C00M C00N C00E -0.1(3)
